data_7718266
loop_
_publ_author_name
'Zuffa, Caterina'
'Veclani, Daniele'
'Marchini, Marianna'
'Monti, Filippo'
'Cappuccino, Chiara'
'Maini, Lucia'
'Ventura, Barbara'

_publ_section_title
;
 Rationalization of the structural, electronic and photophysical
 properties of silver(I) halide <i>n</i>-picolylamine hybrid coordination
 polymers.
;
_journal_issue 7
_journal_name_full 'Dalton transactions (Cambridge, England : 2003)'
_journal_page_first 2799
_journal_page_last 2811
_journal_paper_doi 10.1039/d4dt03003f
_journal_volume 54
_journal_year 2025
_chemical_formula_moiety 'C6 H8 Ag Cl N2'
_chemical_formula_sum 'C6 H8 Ag Cl N2'
_chemical_formula_weight 251.46
_chemical_name_systematic '[(AgCl)(3-pica)]n'
_chemical_properties_physical Photo-sensitive
_space_group_crystal_system monoclinic
_space_group_IT_number 4
_space_group_name_Hall 'P 2yb'
_space_group_name_H-M_alt 'P 1 21 1'
_atom_sites_solution_hydrogens geom
_atom_sites_solution_primary dual
_audit_creation_date 2023-01-19
_audit_creation_method
;
Olex2 1.5
(compiled 2022.04.07 svn.rca3783a0 for OlexSys, GUI svn.r6498)
;
_audit_update_record
;
2024-06-13 deposited with the CCDC.	2025-01-03 downloaded from the CCDC.
;
_cell_angle_alpha 90
_cell_angle_beta 108.918(8)
_cell_angle_gamma 90
_cell_formula_units_Z 2
_cell_length_a 9.2824(5)
_cell_length_b 6.0256(3)
_cell_length_c 7.3134(6)
_cell_measurement_reflns_used 1209
_cell_measurement_temperature 293(2)
_cell_measurement_theta_max 25.5190
_cell_measurement_theta_min 4.0850
_cell_volume 386.96(5)
_computing_cell_refinement 'CrysAlisPro 1.171.38.43 (Rigaku OD, 2015)'
_computing_data_collection 'CrysAlisPro 1.171.38.43 (Rigaku OD, 2015)'
_computing_data_reduction 'CrysAlisPro 1.171.38.43 (Rigaku OD, 2015)'
_computing_molecular_graphics 'Olex2 1.5 (Dolomanov et al., 2009)'
_computing_publication_material 'Olex2 1.5 (Dolomanov et al., 2009)'
_computing_structure_refinement 'SHELXL 2018/3 (Sheldrick, 2015)'
_computing_structure_solution 'SHELXT  (Sheldrick, 2015)'
_diffrn_ambient_temperature 293(2)
_diffrn_detector 'CCD plate'
_diffrn_detector_area_resol_mean 16.1340
_diffrn_detector_type Sapphire3
_diffrn_measured_fraction_theta_full 0.996
_diffrn_measured_fraction_theta_max 0.898
_diffrn_measurement_details
;
List of Runs (angles in degrees, time in seconds):

  # Type    Start    End  Width  t~exp~   \w     \q     \k     \f   Frames
#--------------------------------------------------------------------------
  1  \w    -34.00  44.00   1.00   51.83    --  -16.52  57.00  60.00   78
  2  \w    -53.00  56.00   1.00   51.83    --  -16.52  19.00   0.00  109
  3  \w    -25.00  20.00   1.00   51.83    --  -16.52 -99.00  90.00   45
  4  \w    -20.00  19.00   1.00   51.83    --  -16.52 -99.00 -60.00   39
  5  \w    -77.00   0.00   1.00   51.83    --  -16.52 -57.00-180.00   77
;
_diffrn_measurement_device 'four-circle diffractometer'
_diffrn_measurement_device_type 'Xcalibur, Sapphire3'
_diffrn_measurement_method '\w scans'
_diffrn_orient_matrix_type 'CrysAlisPro convention (1999,Acta A55,543-557)'
_diffrn_orient_matrix_UB_11 0.0930657000
_diffrn_orient_matrix_UB_12 -0.0205361000
_diffrn_orient_matrix_UB_13 0.0527827000
_diffrn_orient_matrix_UB_21 -0.0368828000
_diffrn_orient_matrix_UB_22 0.0164773000
_diffrn_orient_matrix_UB_23 0.0611047000
_diffrn_orient_matrix_UB_31 -0.0219522000
_diffrn_orient_matrix_UB_32 -0.1147703000
_diffrn_orient_matrix_UB_33 -0.0006832000
_diffrn_radiation_monochromator graphite
_diffrn_radiation_probe x-ray
_diffrn_radiation_type 'Mo K\a'
_diffrn_radiation_wavelength 0.71073
_diffrn_reflns_av_R_equivalents 0.0353
_diffrn_reflns_av_unetI/netI 0.0630
_diffrn_reflns_Laue_measured_fraction_full 0.996
_diffrn_reflns_Laue_measured_fraction_max 0.898
_diffrn_reflns_limit_h_max 11
_diffrn_reflns_limit_h_min -12
_diffrn_reflns_limit_k_max 8
_diffrn_reflns_limit_k_min -7
_diffrn_reflns_limit_l_max 8
_diffrn_reflns_limit_l_min -9
_diffrn_reflns_number 2965
_diffrn_reflns_point_group_measured_fraction_full 0.954
_diffrn_reflns_point_group_measured_fraction_max 0.811
_diffrn_reflns_theta_full 25.000
_diffrn_reflns_theta_max 28.898
_diffrn_reflns_theta_min 4.102
_diffrn_source 'fine-focus sealed X-ray tube'
_diffrn_source_type 'Enhance (Mo) X-ray Source'
_exptl_absorpt_coefficient_mu 2.869
_exptl_absorpt_correction_T_max 1.00000
_exptl_absorpt_correction_T_min 0.91766
_exptl_absorpt_correction_type multi-scan
_exptl_absorpt_process_details
;
CrysAlisPro 1.171.38.43 (Rigaku Oxford Diffraction, 2015)
Empirical absorption correction using spherical harmonics,
 implemented in SCALE3 ABSPACK scaling algorithm.
;
_exptl_crystal_colour colorless
_exptl_crystal_density_diffrn 2.158
_exptl_crystal_density_method 'not measured'
_exptl_crystal_description rectangular
_exptl_crystal_F_000 244
_exptl_crystal_preparation Luminescent
_exptl_crystal_recrystallization_method 'Contact reaction'
_exptl_crystal_size_max 0.153
_exptl_crystal_size_mid 0.124
_exptl_crystal_size_min 0.044
_refine_diff_density_max 0.749
_refine_diff_density_min -0.494
_refine_diff_density_rms 0.099
_refine_ls_abs_structure_details
;
 Refined as an inversion twin.
;
_refine_ls_abs_structure_Flack 0.19(8)
_refine_ls_extinction_method none
_refine_ls_goodness_of_fit_ref 1.030
_refine_ls_hydrogen_treatment constr
_refine_ls_matrix_type full
_refine_ls_number_parameters 92
_refine_ls_number_reflns 1647
_refine_ls_number_restraints 1
_refine_ls_restrained_S_all 1.030
_refine_ls_R_factor_all 0.0587
_refine_ls_R_factor_gt 0.0470
_refine_ls_shift/su_max 0.000
_refine_ls_shift/su_mean 0.000
_refine_ls_structure_factor_coef Fsqd
_refine_ls_weighting_details 'w=1/[\s^2^(Fo^2^)+(0.0235P)^2^] where P=(Fo^2^+2Fc^2^)/3'
_refine_ls_weighting_scheme calc
_refine_ls_wR_factor_gt 0.0728
_refine_ls_wR_factor_ref 0.0767
_reflns_Friedel_coverage 0.657
_reflns_Friedel_fraction_full 0.903
_reflns_Friedel_fraction_max 0.707
_reflns_number_gt 1397
_reflns_number_total 1647
_reflns_threshold_expression 'I > 2\s(I)'
_cod_data_source_file d4dt03003f2.cif
_cod_data_source_block agcl_3pica_sol-liq_a
_cod_database_code 7718266
_shelx_shelxl_version_number 2018/3
_chemical_oxdiff_formula 'C6 N2 H8 Ag1 Cl1'
_shelx_space_group_comment
;
The symmetry employed for this shelxl refinement is uniquely defined
by the following loop, which should always be used as a source of
symmetry information in preference to the above space-group names.
They are only intended as comments.
;
_olex2_refinement_description
;
1. Twinned data refinement
 Scales: 0.81(8)
 0.19(8)
2. Fixed Uiso
 At 1.2 times of:
  All C(H) groups, All C(H,H) groups, All N(H,H) groups
3.a Secondary CH2 refined with riding coordinates:
 N2(H2A,H2B), C7(H7A,H7B)
3.b Aromatic/amide H refined with riding coordinates:
 C5(H5), C4(H4), C2(H2), C6(H6)
;
_olex2_submission_special_instructions 'No special instructions were received'
_oxdiff_exptl_absorpt_empirical_details
;
Empirical correction (ABSPACK) includes:
- Absorption correction using spherical harmonics
- Frame scaling
;
_oxdiff_exptl_absorpt_empirical_full_max 1.448
_oxdiff_exptl_absorpt_empirical_full_min 0.688

loop_
_space_group_symop_operation_xyz
'x, y, z'
'-x, y+1/2, -z'

loop_
_atom_site_label
_atom_site_type_symbol
_atom_site_fract_x
_atom_site_fract_y
_atom_site_fract_z
_atom_site_U_iso_or_equiv
_atom_site_adp_type
_atom_site_occupancy
_atom_site_site_symmetry_order
_atom_site_calc_flag
_atom_site_refinement_flags_posn
_atom_site_refinement_flags_adp
_atom_site_refinement_flags_occupancy
_atom_site_disorder_assembly
_atom_site_disorder_group
Ag1 Ag 0.86021(7) 0.34025(12) 0.57869(9) 0.0503(2) Uani 1 1 d . . . . .
Cl1 Cl 0.9351(3) 0.1572(3) 0.2939(3) 0.0383(5) Uani 1 1 d . . . . .
N1 N 0.6504(8) 0.5324(12) 0.3885(9) 0.0343(17) Uani 1 1 d . . . . .
C3 C 0.3817(9) 0.5554(12) 0.2260(11) 0.0271(18) Uani 1 1 d . . . . .
C5 C 0.5451(10) 0.849(2) 0.2016(10) 0.044(2) Uani 1 1 d . . . . .
H5 H 0.560126 0.987475 0.155077 0.053 Uiso 1 1 calc R U . . .
C4 C 0.4009(11) 0.7619(13) 0.1546(12) 0.040(2) Uani 1 1 d . . . . .
H4 H 0.317582 0.840613 0.076090 0.048 Uiso 1 1 calc R U . . .
N2 N 0.1059(8) 0.5905(11) 0.1779(9) 0.0369(18) Uani 1 1 d . . . . .
H2A H 0.026357 0.506459 0.174981 0.044 Uiso 1 1 calc R U . . .
H2B H 0.079908 0.666288 0.067532 0.044 Uiso 1 1 calc R U . . .
C2 C 0.5089(10) 0.4523(12) 0.3422(11) 0.032(2) Uani 1 1 d . . . . .
H2 H 0.496341 0.315232 0.393487 0.038 Uiso 1 1 calc R U . . .
C6 C 0.6651(11) 0.7323(15) 0.3157(13) 0.045(2) Uani 1 1 d . . . . .
H6 H 0.762006 0.793274 0.344869 0.053 Uiso 1 1 calc R U . . .
C7 C 0.2302(10) 0.4414(13) 0.1781(12) 0.037(2) Uani 1 1 d . . . . .
H7A H 0.206319 0.373057 0.051688 0.045 Uiso 1 1 calc R U . . .
H7B H 0.237428 0.324022 0.271525 0.045 Uiso 1 1 calc R U . . .

loop_
_atom_site_aniso_label
_atom_site_aniso_U_11
_atom_site_aniso_U_22
_atom_site_aniso_U_33
_atom_site_aniso_U_23
_atom_site_aniso_U_13
_atom_site_aniso_U_12
Ag1 0.0459(4) 0.0521(4) 0.0558(4) 0.0053(5) 0.0205(3) 0.0048(5)
Cl1 0.0404(13) 0.0398(11) 0.0358(11) 0.0006(10) 0.0140(10) -0.0001(10)
N1 0.031(4) 0.036(4) 0.038(4) -0.002(3) 0.015(3) 0.003(3)
C3 0.031(5) 0.028(4) 0.023(4) 0.001(3) 0.009(4) 0.001(4)
C5 0.061(6) 0.031(4) 0.049(5) 0.012(7) 0.031(4) -0.004(7)
C4 0.048(6) 0.035(5) 0.039(5) 0.006(4) 0.016(4) 0.003(4)
N2 0.033(4) 0.040(4) 0.037(4) 0.001(3) 0.011(3) -0.005(3)
C2 0.042(5) 0.020(4) 0.040(5) 0.002(4) 0.021(4) -0.005(4)
C6 0.045(6) 0.041(5) 0.056(6) 0.001(4) 0.027(5) -0.013(5)
C7 0.045(5) 0.032(4) 0.035(5) 0.000(4) 0.013(4) -0.007(4)

loop_
_atom_type_symbol
_atom_type_description
_atom_type_scat_dispersion_real
_atom_type_scat_dispersion_imag
_atom_type_scat_source
C C 0.0033 0.0016 'International Tables Vol C Tables 4.2.6.8 and 6.1.1.4'
H H 0.0000 0.0000 'International Tables Vol C Tables 4.2.6.8 and 6.1.1.4'
Ag Ag -0.8971 1.1015 'International Tables Vol C Tables 4.2.6.8 and 6.1.1.4'
Cl Cl 0.1484 0.1585 'International Tables Vol C Tables 4.2.6.8 and 6.1.1.4'
N N 0.0061 0.0033 'International Tables Vol C Tables 4.2.6.8 and 6.1.1.4'

loop_
_geom_angle_atom_site_label_1
_geom_angle_atom_site_label_2
_geom_angle_atom_site_label_3
_geom_angle
_geom_angle_site_symmetry_1
_geom_angle_site_symmetry_3
_geom_angle_publ_flag
Cl1 Ag1 Cl1 103.71(5) 2_756 . ?
N1 Ag1 Cl1 96.95(17) . . ?
N1 Ag1 Cl1 102.73(19) . 2_756 ?
N2 Ag1 Cl1 107.53(18) 2_646 2_756 ?
N2 Ag1 Cl1 109.63(18) 2_646 . ?
N2 Ag1 N1 132.9(3) 2_646 . ?
Ag1 Cl1 Ag1 111.51(8) 2_746 . ?
C2 N1 Ag1 122.7(5) . . ?
C2 N1 C6 116.2(7) . . ?
C6 N1 Ag1 121.0(6) . . ?
C4 C3 C7 123.3(8) . . ?
C2 C3 C4 117.0(8) . . ?
C2 C3 C7 119.6(7) . . ?
C4 C5 H5 120.1 . . ?
C6 C5 H5 120.1 . . ?
C6 C5 C4 119.9(9) . . ?
C3 C4 H4 120.6 . . ?
C5 C4 C3 118.9(9) . . ?
C5 C4 H4 120.6 . . ?
Ag1 N2 H2A 107.4 2_656 . ?
Ag1 N2 H2B 107.4 2_656 . ?
H2A N2 H2B 106.9 . . ?
C7 N2 Ag1 119.8(5) . 2_656 ?
C7 N2 H2A 107.4 . . ?
C7 N2 H2B 107.4 . . ?
N1 C2 C3 125.2(7) . . ?
N1 C2 H2 117.4 . . ?
C3 C2 H2 117.4 . . ?
N1 C6 C5 122.8(9) . . ?
N1 C6 H6 118.6 . . ?
C5 C6 H6 118.6 . . ?
C3 C7 H7A 108.9 . . ?
C3 C7 H7B 108.9 . . ?
N2 C7 C3 113.5(6) . . ?
N2 C7 H7A 108.9 . . ?
N2 C7 H7B 108.9 . . ?
H7A C7 H7B 107.7 . . ?

loop_
_geom_bond_atom_site_label_1
_geom_bond_atom_site_label_2
_geom_bond_distance
_geom_bond_site_symmetry_2
_geom_bond_publ_flag
Ag1 Cl1 2.642(2) . ?
Ag1 Cl1 2.641(2) 2_756 ?
Ag1 N1 2.305(7) . ?
Ag1 N2 2.274(6) 2_646 ?
N1 C2 1.335(10) . ?
N1 C6 1.342(11) . ?
C3 C4 1.383(11) . ?
C3 C2 1.361(10) . ?
C3 C7 1.501(10) . ?
C5 H5 0.9300 . ?
C5 C4 1.373(12) . ?
C5 C6 1.352(12) . ?
C4 H4 0.9300 . ?
N2 H2A 0.8900 . ?
N2 H2B 0.8900 . ?
N2 C7 1.462(10) . ?
C2 H2 0.9300 . ?
C6 H6 0.9300 . ?
C7 H7A 0.9700 . ?
C7 H7B 0.9700 . ?

loop_
_geom_torsion_atom_site_label_1
_geom_torsion_atom_site_label_2
_geom_torsion_atom_site_label_3
_geom_torsion_atom_site_label_4
_geom_torsion
_geom_torsion_site_symmetry_1
_geom_torsion_site_symmetry_2
_geom_torsion_site_symmetry_3
_geom_torsion_site_symmetry_4
_geom_torsion_publ_flag
Ag1 N1 C2 C3 -177.9(6) . . . . ?
Ag1 N1 C6 C5 179.1(7) . . . . ?
Ag1 N2 C7 C3 -44.8(9) 2_656 . . . ?
C4 C3 C2 N1 -1.7(12) . . . . ?
C4 C3 C7 N2 -41.5(11) . . . . ?
C4 C5 C6 N1 -0.6(14) . . . . ?
C2 N1 C6 C5 0.0(13) . . . . ?
C2 C3 C4 C5 1.0(12) . . . . ?
C2 C3 C7 N2 139.8(7) . . . . ?
C6 N1 C2 C3 1.2(12) . . . . ?
C6 C5 C4 C3 0.1(13) . . . . ?
C7 C3 C4 C5 -177.7(7) . . . . ?
C7 C3 C2 N1 177.1(7) . . . . ?

loop_
_twin_individual_id
_twin_individual_mass_fraction_refined
1 0.81(8)
2 0.19(8)
